data_2013106
loop_
_publ_author_name
'Daniels, Peter'
'Lichtenberg, Frank'
'Smaalen, Sander van'

_publ_section_title
;
 Perovskite-related LaTiO~3.41~
;
_journal_issue 2
_journal_name_full 'Acta Crystallographica Section C'
_journal_page_first i15
_journal_page_last i17
_journal_paper_doi 10.1107/S0108270102023612
_journal_volume 59
_journal_year 2003
_chemical_formula_iupac 'La5 Ti5 O17'
_chemical_formula_moiety 'La5 Ti5 O17'
_chemical_formula_sum 'La5 O17 Ti5'
_chemical_formula_weight 1205.90
_chemical_name_common 'Lanthanum titanate'
_chemical_name_systematic
;
pentalanthanum pentatitanium heptadecaoxide
;
_space_group_IT_number 14
_symmetry_cell_setting monoclinic
_symmetry_space_group_name_Hall '-P 2ybc'
_symmetry_space_group_name_H-M 'P 1 21/c 1'
_atom_sites_solution_hydrogens geom
_atom_sites_solution_primary direct
_atom_sites_solution_secondary difmap
_cell_angle_alpha 90
_cell_angle_beta 97.166(16)
_cell_angle_gamma 90
_cell_formula_units_Z 4
_cell_length_a 7.8580(11)
_cell_length_b 5.5281(9)
_cell_length_c 31.449(5)
_cell_measurement_reflns_used 25
_cell_measurement_temperature 293(2)
_cell_measurement_theta_max 22.72
_cell_measurement_theta_min 17.97
_cell_volume 1355.5(4)
_computing_cell_refinement 'CAD-4 Software'
_computing_data_collection 'CAD-4 Software (Enraf-Nonius, 1989)'
_computing_data_reduction 'HELENA (Spek, 1996)'
_computing_molecular_graphics 'ORTEP-3 for Windows (Farrugia, 1997)'
_computing_publication_material SHELXL97
_computing_structure_refinement 'SHELXL97 (Sheldrick, 1997)'
_computing_structure_solution 'SHELXS97 (Sheldrick, 1997)'
_diffrn_ambient_temperature 293
_diffrn_measured_fraction_theta_full 0.941
_diffrn_measured_fraction_theta_max 0.941
_diffrn_measurement_device_type 'Enraf-Nonius MACH3'
_diffrn_measurement_method \w/2\q
_diffrn_radiation_monochromator graphite
_diffrn_radiation_source 'Nonius rotating anode generator'
_diffrn_radiation_type 'Mo K\a'
_diffrn_radiation_wavelength 0.71069
_diffrn_reflns_av_R_equivalents 0.053
_diffrn_reflns_av_sigmaI/netI 0.044
_diffrn_reflns_limit_h_max 12
_diffrn_reflns_limit_h_min -12
_diffrn_reflns_limit_k_max 9
_diffrn_reflns_limit_k_min -7
_diffrn_reflns_limit_l_max 50
_diffrn_reflns_limit_l_min -53
_diffrn_reflns_number 21243
_diffrn_reflns_theta_full 36.92
_diffrn_reflns_theta_max 36.92
_diffrn_reflns_theta_min 1.31
_diffrn_standards_decay_% 0
_diffrn_standards_interval_time 60
_diffrn_standards_number 3
_exptl_absorpt_coefficient_mu 18.247
_exptl_absorpt_correction_T_max 0.89
_exptl_absorpt_correction_T_min 0.31
_exptl_absorpt_correction_type '\y scan'
_exptl_absorpt_process_details '(Herrendorf, 1992)'
_exptl_crystal_colour dark-blue-black
_exptl_crystal_density_diffrn 5.906
_exptl_crystal_density_meas ?
_exptl_crystal_density_method 'not measured'
_exptl_crystal_description 'irregular plate'
_exptl_crystal_F_000 2124
_exptl_crystal_size_max 0.10
_exptl_crystal_size_mid 0.08
_exptl_crystal_size_min 0.01
_refine_diff_density_max 3.22
_refine_diff_density_min -3.16
_refine_ls_extinction_coef 0.00024(2)
_refine_ls_extinction_expression Fc^*^=kFc[1+0.001xFc^2^\l^3^/sin(2\q)]^-1/4^
_refine_ls_extinction_method 'SHELXL97 (Sheldrick, 1997)'
_refine_ls_goodness_of_fit_ref 1.127
_refine_ls_hydrogen_treatment none
_refine_ls_matrix_type full
_refine_ls_number_parameters 248
_refine_ls_number_reflns 6456
_refine_ls_number_restraints 0
_refine_ls_restrained_S_all 1.127
_refine_ls_R_factor_all 0.060
_refine_ls_R_factor_gt 0.039
_refine_ls_shift/su_max 0.002
_refine_ls_shift/su_mean 0.000
_refine_ls_structure_factor_coef Fsqd
_refine_ls_weighting_details 'calc w = 1/[\s^2^(Fo^2^)+(0.0238P)^2^+11.7499P] where P=(Fo^2^+2Fc^2^)/3'
_refine_ls_weighting_scheme calc
_refine_ls_wR_factor_gt 0.074
_refine_ls_wR_factor_ref 0.082
_reflns_number_gt 5164
_reflns_number_total 6456
_reflns_threshold_expression I>2\s(I)
_cod_data_source_file bc1002.cif
_cod_data_source_block I
_cod_depositor_comments
;
The following automatic conversions were performed:

'_exptl_crystal_density_meas' value 'not measured' was changed to '?'
- the value is perceived as not measured.

Automatic conversion script
Id: cif_fix_values 3008 2015-01-20 13:52:24Z robertas 
;
_cod_original_sg_symbol_Hall '-p 2ybc'
_cod_original_sg_symbol_H-M 'P 21/c'
_cod_database_code 2013106
_cod_database_fobs_code 2013106

loop_
_symmetry_equiv_pos_as_xyz
'x, y, z'
'-x, y+1/2, -z+1/2'
'-x, -y, -z'
'x, -y-1/2, z-1/2'

loop_
_atom_site_label
_atom_site_fract_x
_atom_site_fract_y
_atom_site_fract_z
_atom_site_U_iso_or_equiv
_atom_site_adp_type
_atom_site_calc_flag
_atom_site_refinement_flags
_atom_site_occupancy
_atom_site_disorder_assembly
_atom_site_disorder_group
_atom_site_type_symbol
La1 0.25173(3) 0.00052(5) 0.502664(9) 0.00695(6) Uani d . 1 . . La
La2 0.29695(3) -0.00424(5) 0.092757(9) 0.00526(6) Uani d . 1 . . La
La3 0.79311(3) 0.00169(5) 0.087115(9) 0.00665(6) Uani d . 1 . . La
La4 -0.35508(4) 0.04768(6) 0.294718(10) 0.00941(6) Uani d . 1 . . La
La5 0.14382(3) 0.08565(5) 0.284710(10) 0.00608(6) Uani d . 1 . . La
Ti1 0.5000 0.0000 0.0000 0.00393(19) Uani d S 1 . . Ti
Ti2 0.0000 0.0000 0.0000 0.00390(19) Uani d S 1 . . Ti
Ti3 0.54528(10) 0.50568(16) 0.09322(3) 0.00388(13) Uani d . 1 . . Ti
Ti4 0.04726(10) 0.50697(16) 0.09266(3) 0.00387(13) Uani d . 1 . . Ti
Ti5 0.08704(11) 0.03592(16) 0.17749(3) 0.00440(14) Uani d . 1 . . Ti
Ti6 0.59026(11) 0.03939(16) 0.17870(3) 0.00419(14) Uani d . 1 . . Ti
O1 0.5508(5) 0.2810(7) 0.03715(12) 0.0084(6) Uani d . 1 . . O
O2 -0.0135(5) 0.2795(7) 0.03752(12) 0.0081(6) Uani d . 1 . . O
O3 0.5060(5) 0.7765(7) 0.05044(12) 0.0072(6) Uani d . 1 . . O
O4 0.0445(5) 0.7748(7) 0.04998(13) 0.0090(7) Uani d . 1 . . O
O5 0.0914(4) 0.2992(7) 0.21231(12) 0.0063(6) Uani d . 1 . . O
O6 0.6208(5) 0.3106(7) 0.20898(14) 0.0100(7) Uani d . 1 . . O
O7 0.1230(4) 0.8153(7) 0.22172(12) 0.0057(6) Uani d . 1 . . O
O8 0.6013(4) 0.8224(7) 0.22483(12) 0.0057(6) Uani d . 1 . . O
O9 0.0476(4) 0.1963(7) 0.12086(12) 0.0061(6) Uani d . 1 . . O
O10 0.5725(4) 0.1943(6) 0.12080(12) 0.0053(6) Uani d . 1 . . O
O11 0.3366(4) 0.0700(8) 0.17234(12) 0.0095(7) Uani d . 1 . . O
O12 0.8350(4) -0.0361(7) 0.16952(12) 0.0070(6) Uani d . 1 . . O
O13 0.1136(5) 0.7135(7) 0.13701(12) 0.0085(6) Uani d . 1 . . O
O14 0.5240(5) 0.7083(7) 0.13823(13) 0.0093(7) Uani d . 1 . . O
O15 0.7944(5) 0.5414(7) 0.08964(13) 0.0097(7) Uani d . 1 . . O
O16 0.2904(4) 0.4432(7) 0.08152(12) 0.0068(6) Uani d . 1 . . O
O17 0.7499(4) 0.9488(7) -0.00103(12) 0.0080(6) Uani d . 1 . . O

loop_
_atom_site_aniso_label
_atom_site_aniso_U_11
_atom_site_aniso_U_22
_atom_site_aniso_U_33
_atom_site_aniso_U_12
_atom_site_aniso_U_13
_atom_site_aniso_U_23
La1 0.00592(11) 0.00706(12) 0.00789(12) -0.00014(9) 0.00090(8) -0.00118(10)
La2 0.00332(10) 0.00592(12) 0.00659(11) -0.00016(8) 0.00076(8) -0.00086(9)
La3 0.00390(11) 0.00764(12) 0.00849(12) -0.00017(9) 0.00110(8) -0.00144(9)
La4 0.00330(11) 0.00955(13) 0.01566(14) -0.00069(9) 0.00225(9) -0.00421(10)
La5 0.00309(10) 0.00519(11) 0.01000(12) -0.00014(9) 0.00094(8) -0.00143(9)
Ti1 0.0026(4) 0.0045(5) 0.0046(4) -0.0007(4) 0.0001(3) 0.0002(4)
Ti2 0.0028(4) 0.0038(5) 0.0049(4) -0.0007(4) 0.0001(3) 0.0003(4)
Ti3 0.0038(3) 0.0032(3) 0.0047(3) 0.0001(3) 0.0005(2) 0.0006(3)
Ti4 0.0039(3) 0.0032(3) 0.0046(3) -0.0003(3) 0.0005(2) 0.0002(3)
Ti5 0.0044(3) 0.0035(3) 0.0054(3) 0.0005(3) 0.0010(2) 0.0004(3)
Ti6 0.0047(3) 0.0029(3) 0.0049(3) -0.0005(3) 0.0004(2) -0.0001(3)
O1 0.0083(15) 0.0084(16) 0.0084(16) -0.0001(12) 0.0009(12) -0.0003(13)
O2 0.0107(15) 0.0073(16) 0.0063(16) 0.0004(12) 0.0005(12) -0.0026(13)
O3 0.0092(15) 0.0066(15) 0.0059(15) 0.0011(12) 0.0011(11) 0.0006(13)
O4 0.0089(15) 0.0101(17) 0.0080(16) 0.0001(13) 0.0006(12) 0.0026(14)
O5 0.0060(14) 0.0036(15) 0.0096(17) 0.0005(11) 0.0018(11) -0.0018(12)
O6 0.0032(14) 0.0083(17) 0.018(2) -0.0021(12) -0.0001(12) -0.0042(15)
O7 0.0048(14) 0.0059(15) 0.0064(16) -0.0008(11) 0.0001(11) -0.0036(12)
O8 0.0047(14) 0.0061(15) 0.0065(16) 0.0005(11) 0.0018(11) 0.0009(12)
O9 0.0050(14) 0.0064(15) 0.0071(16) -0.0018(11) 0.0012(11) 0.0023(12)
O10 0.0071(14) 0.0010(13) 0.0078(16) 0.0008(11) 0.0011(11) 0.0002(12)
O11 0.0010(13) 0.0179(19) 0.0093(16) -0.0015(13) -0.0005(11) -0.0003(14)
O12 0.0019(13) 0.0107(16) 0.0086(15) 0.0010(12) 0.0012(10) 0.0014(13)
O13 0.0122(16) 0.0064(15) 0.0067(16) -0.0009(13) 0.0005(12) -0.0021(13)
O14 0.0105(16) 0.0086(16) 0.0088(17) 0.0031(13) 0.0008(12) -0.0003(13)
O15 0.0054(14) 0.0099(17) 0.0136(17) -0.0013(12) 0.0004(12) 0.0001(14)
O16 0.0038(13) 0.0079(16) 0.0089(15) -0.0008(11) 0.0015(11) -0.0001(13)
O17 0.0026(13) 0.0094(16) 0.0119(17) -0.0002(12) 0.0000(12) -0.0010(14)

loop_
_atom_type_symbol
_atom_type_description
_atom_type_scat_dispersion_real
_atom_type_scat_dispersion_imag
_atom_type_scat_source
La La -0.2871 2.4523 'International Tables Vol C Tables 4.2.6.8 and 6.1.1.4'
O O 0.0106 0.0060 'International Tables Vol C Tables 4.2.6.8 and 6.1.1.4'
Ti Ti 0.2776 0.4457 'International Tables Vol C Tables 4.2.6.8 and 6.1.1.4'

loop_
_geom_angle_atom_site_label_1
_geom_angle_atom_site_label_2
_geom_angle_atom_site_label_3
_geom_angle_site_symmetry_1
_geom_angle_site_symmetry_3
_geom_angle
_geom_angle_publ_flag
O1 La1 O2 2_645 2_545 88.92(13) no
O1 La1 O17 2_645 2_645 119.30(12) no
O2 La1 O17 2_545 2_645 119.09(12) no
O1 La1 O16 2_645 4_566 124.76(12) no
O2 La1 O16 2_545 4_566 124.66(12) no
O17 La1 O16 2_645 4_566 83.98(12) no
O1 La1 O1 2_645 4_566 81.56(14) no
O2 La1 O1 2_545 4_566 170.17(12) no
O17 La1 O1 2_645 4_566 64.54(12) no
O16 La1 O1 4_566 4_566 63.73(12) no
O1 La1 O2 2_645 4_566 170.48(12) no
O2 La1 O2 2_545 4_566 81.85(13) no
O17 La1 O2 2_645 4_566 64.20(11) no
O16 La1 O2 4_566 4_566 63.34(12) no
O1 La1 O2 4_566 4_566 107.56(12) no
O1 La1 O4 2_645 4_566 117.00(13) no
O2 La1 O4 2_545 4_566 62.86(12) no
O17 La1 O4 2_645 4_566 123.67(12) no
O16 La1 O4 4_566 4_566 62.75(12) no
O1 La1 O4 4_566 4_566 123.89(12) no
O2 La1 O4 4_566 4_566 60.52(11) no
O1 La1 O3 2_645 4_566 62.99(12) no
O2 La1 O3 2_545 4_566 116.87(12) no
O17 La1 O3 2_645 4_566 124.01(11) no
O16 La1 O3 4_566 4_566 62.74(11) no
O1 La1 O3 4_566 4_566 60.65(11) no
O2 La1 O3 4_566 4_566 123.52(11) no
O4 La1 O3 4_566 4_566 80.83(11) no
O1 La1 O15 2_645 2_645 61.99(12) no
O2 La1 O15 2_545 2_645 61.89(12) no
O17 La1 O15 2_645 2_645 84.33(12) no
O16 La1 O15 4_566 2_645 168.31(12) no
O1 La1 O15 4_566 2_645 110.90(11) no
O2 La1 O15 4_566 2_645 111.04(11) no
O4 La1 O15 4_566 2_645 124.75(11) no
O3 La1 O15 4_566 2_645 124.98(11) no
O10 La2 O16 . . 67.37(12) no
O10 La2 O9 . . 111.33(12) no
O16 La2 O9 . . 66.96(11) no
O10 La2 O11 . . 65.26(12) no
O16 La2 O11 . . 88.68(13) no
O9 La2 O11 . . 65.31(12) no
O10 La2 O3 . 1_545 78.78(12) no
O16 La2 O3 . 1_545 113.61(12) no
O9 La2 O3 . 1_545 168.12(12) no
O11 La2 O3 . 1_545 126.12(12) no
O10 La2 O4 . 1_545 168.01(12) no
O16 La2 O4 . 1_545 113.36(12) no
O9 La2 O4 . 1_545 78.93(12) no
O11 La2 O4 . 1_545 126.24(12) no
O3 La2 O4 1_545 1_545 90.37(12) no
O10 La2 O13 . 1_545 125.63(12) no
O16 La2 O13 . 1_545 131.14(12) no
O9 La2 O13 . 1_545 64.72(12) no
O11 La2 O13 . 1_545 65.13(12) no
O3 La2 O13 1_545 1_545 115.15(12) no
O4 La2 O13 1_545 1_545 63.70(12) no
O10 La2 O14 . 1_545 65.08(12) no
O16 La2 O14 . 1_545 131.78(12) no
O9 La2 O14 . 1_545 125.07(12) no
O11 La2 O14 . 1_545 64.70(12) no
O3 La2 O14 1_545 1_545 64.19(12) no
O4 La2 O14 1_545 1_545 114.80(12) no
O13 La2 O14 1_545 1_545 74.77(12) no
O10 La2 O17 . 3_665 107.76(11) no
O16 La2 O17 . 3_665 75.82(12) no
O9 La2 O17 . 3_665 107.36(11) no
O11 La2 O17 . 3_665 164.50(13) no
O3 La2 O17 1_545 3_665 62.43(11) no
O4 La2 O17 1_545 3_665 62.02(11) no
O13 La2 O17 1_545 3_665 125.60(11) no
O14 La2 O17 1_545 3_665 126.44(11) no
O10 La3 O9 . 1_655 102.40(12) no
O10 La3 O15 . 1_545 115.56(12) no
O9 La3 O15 1_655 1_545 115.77(12) no
O10 La3 O12 . . 66.41(12) no
O9 La3 O12 1_655 . 66.24(12) no
O15 La3 O12 1_545 . 83.57(13) no
O10 La3 O3 . 1_545 77.40(12) no
O9 La3 O3 1_655 1_545 178.87(12) no
O15 La3 O3 1_545 1_545 63.46(12) no
O12 La3 O3 . 1_545 112.72(11) no
O10 La3 O4 . 1_645 178.81(12) no
O9 La3 O4 1_655 1_645 77.70(12) no
O15 La3 O4 1_545 1_645 63.43(12) no
O12 La3 O4 . 1_645 112.64(11) no
O3 La3 O4 1_545 1_645 102.48(12) no
O10 La3 O17 . 1_545 119.08(11) no
O9 La3 O17 1_655 1_545 118.82(11) no
O15 La3 O17 1_545 1_545 85.71(12) no
O12 La3 O17 . 1_545 169.28(12) no
O3 La3 O17 1_545 1_545 62.13(11) no
O4 La3 O17 1_645 1_545 61.72(11) no
O10 La3 O2 . 1_655 118.74(12) no
O9 La3 O2 1_655 1_655 61.01(12) no
O15 La3 O2 1_545 1_655 124.80(12) no
O12 La3 O2 . 1_655 126.84(11) no
O3 La3 O2 1_545 1_655 120.08(11) no
O4 La3 O2 1_645 1_655 62.37(11) no
O17 La3 O2 1_545 1_655 60.14(11) no
O10 La3 O1 . . 61.32(12) no
O9 La3 O1 1_655 . 118.37(12) no
O15 La3 O1 1_545 . 124.92(12) no
O12 La3 O1 . . 127.25(11) no
O3 La3 O1 1_545 . 62.54(11) no
O4 La3 O1 1_645 . 119.71(11) no
O17 La3 O1 1_545 . 60.17(11) no
O2 La3 O1 1_655 . 76.07(11) no
O10 La3 O15 . . 62.82(11) no
O9 La3 O15 1_655 . 62.61(11) no
O15 La3 O15 1_545 . 176.71(17) no
O12 La3 O15 . . 93.14(12) no
O3 La3 O15 1_545 . 118.10(11) no
O4 La3 O15 1_645 . 118.15(11) no
O17 La3 O15 1_545 . 97.58(11) no
O2 La3 O15 1_655 . 57.40(11) no
O1 La3 O15 . . 57.29(11) no
O7 La4 O6 2_545 2_545 164.16(13) no
O7 La4 O8 2_545 2_545 98.99(12) no
O6 La4 O8 2_545 2_545 71.46(13) no
O7 La4 O8 2_545 1_445 97.95(12) no
O6 La4 O8 2_545 1_445 70.83(13) no
O8 La4 O8 2_545 1_445 94.00(7) no
O7 La4 O5 2_545 2_545 70.67(12) no
O6 La4 O5 2_545 2_545 114.12(13) no
O8 La4 O5 2_545 2_545 159.82(12) no
O8 La4 O5 1_445 2_545 71.14(12) no
O7 La4 O14 2_545 2_545 113.96(12) no
O6 La4 O14 2_545 2_545 73.87(13) no
O8 La4 O14 2_545 2_545 63.85(12) no
O8 La4 O14 1_445 2_545 142.91(11) no
O5 La4 O14 2_545 2_545 135.91(12) no
O7 La4 O11 2_545 2_545 129.31(11) no
O6 La4 O11 2_545 2_545 61.61(12) no
O8 La4 O11 2_545 2_545 131.69(11) no
O8 La4 O11 1_445 2_545 81.55(12) no
O5 La4 O11 2_545 2_545 61.22(11) no
O14 La4 O11 2_545 2_545 91.60(11) no
O7 La4 O13 2_545 2_545 61.29(12) no
O6 La4 O13 2_545 2_545 133.89(13) no
O8 La4 O13 2_545 2_545 114.72(12) no
O8 La4 O13 1_445 2_545 145.94(11) no
O5 La4 O13 2_545 2_545 76.27(12) no
O14 La4 O13 2_545 2_545 70.08(11) no
O11 La4 O13 2_545 2_545 91.46(11) no
O6 La5 O7 2_645 2_545 171.72(13) no
O6 La5 O8 2_645 2_645 73.28(13) no
O7 La5 O8 2_545 2_645 114.89(13) no
O6 La5 O5 2_645 2_545 99.56(13) no
O7 La5 O5 2_545 2_545 72.17(12) no
O8 La5 O5 2_645 2_545 170.91(13) no
O6 La5 O7 2_645 1_545 69.75(14) no
O7 La5 O7 2_545 1_545 106.16(7) no
O8 La5 O7 2_645 1_545 101.47(12) no
O5 La5 O7 2_545 1_545 70.37(12) no
O6 La5 O12 2_645 2_655 118.96(13) no
O7 La5 O12 2_545 2_655 67.17(12) no
O8 La5 O12 2_645 2_655 68.33(12) no
O5 La5 O12 2_545 2_655 120.63(12) no
O7 La5 O12 1_545 2_655 161.52(12) no
O6 La5 O5 2_645 . 113.99(13) no
O7 La5 O5 2_545 . 69.12(11) no
O8 La5 O5 2_645 . 71.71(12) no
O5 La5 O5 2_545 . 107.16(8) no
O7 La5 O5 1_545 . 65.00(12) no
O12 La5 O5 2_655 . 96.73(12) no
O1 Ti1 O1 3_655 . 180.00(19) no
O1 Ti1 O17 3_655 3_665 89.67(15) no
O1 Ti1 O17 . 3_665 90.33(15) no
O1 Ti1 O17 3_655 1_545 90.33(15) no
O1 Ti1 O17 . 1_545 89.67(15) no
O17 Ti1 O17 3_665 1_545 180.0 no
O1 Ti1 O3 3_655 1_545 88.06(16) no
O1 Ti1 O3 . 1_545 91.94(16) no
O17 Ti1 O3 3_665 1_545 90.05(15) no
O17 Ti1 O3 1_545 1_545 89.95(15) no
O1 Ti1 O3 3_655 3_665 91.94(16) no
O1 Ti1 O3 . 3_665 88.06(16) no
O17 Ti1 O3 3_665 3_665 89.95(15) no
O17 Ti1 O3 1_545 3_665 90.05(15) no
O3 Ti1 O3 1_545 3_665 180.00(13) no
O2 Ti2 O2 . 3 180.0(3) no
O2 Ti2 O17 . 1_445 89.67(16) no
O2 Ti2 O17 3 1_445 90.33(16) no
O2 Ti2 O17 . 3_665 90.33(16) no
O2 Ti2 O17 3 3_665 89.67(16) no
O17 Ti2 O17 1_445 3_665 180.0(2) no
O2 Ti2 O4 . 1_545 92.00(17) no
O2 Ti2 O4 3 1_545 88.00(17) no
O17 Ti2 O4 1_445 1_545 89.97(15) no
O17 Ti2 O4 3_665 1_545 90.03(15) no
O2 Ti2 O4 . 3_565 88.00(17) no
O2 Ti2 O4 3 3_565 92.00(17) no
O17 Ti2 O4 1_445 3_565 90.03(15) no
O17 Ti2 O4 3_665 3_565 89.97(15) no
O4 Ti2 O4 1_545 3_565 180.00(15) no
O14 Ti3 O10 . . 102.39(17) no
O14 Ti3 O15 . . 99.73(17) no
O10 Ti3 O15 . . 93.40(16) no
O14 Ti3 O3 . . 92.33(17) no
O10 Ti3 O3 . . 164.85(16) no
O15 Ti3 O3 . . 87.59(16) no
O14 Ti3 O16 . . 93.53(16) no
O10 Ti3 O16 . . 88.93(15) no
O15 Ti3 O16 . . 165.70(17) no
O3 Ti3 O16 . . 86.53(15) no
O14 Ti3 O1 . . 175.03(17) no
O10 Ti3 O1 . . 80.89(15) no
O15 Ti3 O1 . . 83.71(16) no
O3 Ti3 O1 . . 84.20(16) no
O16 Ti3 O1 . . 82.74(15) no
O13 Ti4 O9 . . 102.77(17) no
O13 Ti4 O15 . 1_455 99.51(17) no
O9 Ti4 O15 . 1_455 92.94(16) no
O13 Ti4 O4 . . 91.61(17) no
O9 Ti4 O4 . . 165.15(17) no
O15 Ti4 O4 1_455 . 88.27(16) no
O13 Ti4 O16 . . 93.18(16) no
O9 Ti4 O16 . . 88.69(15) no
O15 Ti4 O16 1_455 . 166.50(17) no
O4 Ti4 O16 . . 86.79(16) no
O13 Ti4 O2 . . 174.82(16) no
O9 Ti4 O2 . . 80.65(16) no
O15 Ti4 O2 1_455 . 84.09(16) no
O4 Ti4 O2 . . 84.75(16) no
O16 Ti4 O2 . . 82.95(15) no
O5 Ti5 O7 . 1_545 94.89(17) no
O5 Ti5 O9 . . 99.93(17) no
O7 Ti5 O9 1_545 . 165.18(17) no
O5 Ti5 O11 . . 91.63(16) no
O7 Ti5 O11 1_545 . 93.66(16) no
O9 Ti5 O11 . . 85.96(15) no
O5 Ti5 O12 . 1_455 100.27(16) no
O7 Ti5 O12 1_545 1_455 91.09(16) no
O9 Ti5 O12 . 1_455 86.29(15) no
O11 Ti5 O12 . 1_455 166.77(17) no
O5 Ti5 O13 . 1_545 173.51(15) no
O7 Ti5 O13 1_545 1_545 83.39(16) no
O9 Ti5 O13 . 1_545 81.88(15) no
O11 Ti5 O13 . 1_545 82.26(16) no
O12 Ti5 O13 1_455 1_545 86.03(15) no
O6 Ti6 O8 . 1_545 97.77(19) no
O6 Ti6 O11 . . 92.80(17) no
O8 Ti6 O11 1_545 . 94.68(16) no
O6 Ti6 O10 . . 96.66(18) no
O8 Ti6 O10 1_545 . 165.56(16) no
O11 Ti6 O10 . . 85.22(15) no
O6 Ti6 O12 . . 100.57(16) no
O8 Ti6 O12 1_545 . 91.45(15) no
O11 Ti6 O12 . . 164.41(17) no
O10 Ti6 O12 . . 85.29(15) no
O6 Ti6 O14 . 1_545 174.17(16) no
O8 Ti6 O14 1_545 1_545 84.40(16) no
O11 Ti6 O14 . 1_545 81.61(16) no
O10 Ti6 O14 . 1_545 81.29(15) no
O12 Ti6 O14 . 1_545 84.75(15) no
Ti1 O1 Ti3 . . 157.0(2) no
Ti1 O1 La1 . 2_655 100.63(16) no
Ti3 O1 La1 . 2_655 102.25(15) no
Ti1 O1 La1 . 4_565 90.71(14) no
Ti3 O1 La1 . 4_565 88.06(13) no
La1 O1 La1 2_655 4_565 98.44(13) no
Ti1 O1 La3 . . 88.33(14) no
Ti3 O1 La3 . . 86.56(13) no
La1 O1 La3 2_655 . 97.59(12) no
La1 O1 La3 4_565 . 163.84(16) no
Ti2 O2 Ti4 . . 158.0(2) no
Ti2 O2 La1 . 2 100.27(16) no
Ti4 O2 La1 . 2 101.72(15) no
Ti2 O2 La1 . 4_565 90.46(13) no
Ti4 O2 La1 . 4_565 87.69(13) no
La1 O2 La1 2 4_565 98.15(13) no
Ti2 O2 La3 . 1_455 88.66(14) no
Ti4 O2 La3 . 1_455 87.27(13) no
La1 O2 La3 2 1_455 97.43(12) no
La1 O2 La3 4_565 1_455 164.30(16) no
Ti1 O3 Ti3 1_565 . 166.9(2) no
Ti1 O3 La2 1_565 1_565 99.61(15) no
Ti3 O3 La2 . 1_565 93.43(14) no
Ti1 O3 La3 1_565 1_565 89.43(13) no
Ti3 O3 La3 . 1_565 90.41(14) no
La2 O3 La3 1_565 1_565 96.68(13) no
Ti1 O3 La1 1_565 4_565 88.14(13) no
Ti3 O3 La1 . 4_565 89.51(13) no
La2 O3 La1 1_565 4_565 94.41(11) no
La3 O3 La1 1_565 4_565 168.90(15) no
Ti4 O4 Ti2 . 1_565 167.3(2) no
Ti4 O4 La2 . 1_565 93.30(15) no
Ti2 O4 La2 1_565 1_565 99.41(15) no
Ti4 O4 La3 . 1_465 90.05(14) no
Ti2 O4 La3 1_565 1_465 89.16(14) no
La2 O4 La3 1_565 1_465 96.35(13) no
Ti4 O4 La1 . 4_565 89.77(14) no
Ti2 O4 La1 1_565 4_565 88.67(14) no
La2 O4 La1 1_565 4_565 94.28(12) no
La3 O4 La1 1_465 4_565 169.35(16) no
Ti5 O5 La5 . 2 125.72(18) no
Ti5 O5 La4 . 2 109.71(16) no
La5 O5 La4 2 2 106.52(14) no
Ti5 O5 La5 . . 98.97(16) no
La5 O5 La5 2 . 107.71(13) no
La4 O5 La5 2 . 106.71(14) no
Ti6 O6 La5 . 2_655 129.39(19) no
Ti6 O6 La4 . 2 111.59(17) no
La5 O6 La4 2_655 2 108.05(16) no
Ti5 O7 La5 1_565 2 103.43(15) no
Ti5 O7 La4 1_565 2 106.73(16) no
La5 O7 La4 2 2 108.84(14) no
Ti5 O7 La5 1_565 1_565 101.14(16) no
La5 O7 La5 2 1_565 110.59(13) no
La4 O7 La5 2 1_565 123.88(14) no
Ti6 O8 La5 1_565 2_655 101.96(14) no
Ti6 O8 La4 1_565 2 103.93(15) no
La5 O8 La4 2_655 2 105.56(14) no
Ti6 O8 La4 1_565 1_665 110.34(17) no
La5 O8 La4 2_655 1_665 110.41(13) no
La4 O8 La4 2 1_665 122.57(14) no
Ti4 O9 Ti5 . . 143.3(2) no
Ti4 O9 La3 . 1_455 104.01(16) no
Ti5 O9 La3 . 1_455 103.01(15) no
Ti4 O9 La2 . . 100.83(14) no
Ti5 O9 La2 . . 94.45(14) no
La3 O9 La2 1_455 . 106.91(14) no
Ti3 O10 Ti6 . . 141.5(2) no
Ti3 O10 La3 . . 104.15(15) no
Ti6 O10 La3 . . 103.92(15) no
Ti3 O10 La2 . . 101.04(15) no
Ti6 O10 La2 . . 95.30(14) no
La3 O10 La2 . . 107.06(14) no
Ti6 O11 Ti5 . . 165.4(2) no
Ti6 O11 La2 . . 94.84(14) no
Ti5 O11 La2 . . 93.69(14) no
Ti6 O11 La4 . 2 92.15(14) no
Ti5 O11 La4 . 2 93.70(15) no
La2 O11 La4 . 2 120.66(16) no
Ti5 O12 Ti6 1_655 . 152.0(2) no
Ti5 O12 La5 1_655 2_645 95.70(14) no
Ti6 O12 La5 . 2_645 94.89(14) no
Ti5 O12 La3 1_655 . 96.31(14) no
Ti6 O12 La3 . . 97.02(14) no
La5 O12 La3 2_645 . 128.99(16) no
Ti4 O13 Ti5 . 1_565 154.5(2) no
Ti4 O13 La2 . 1_565 95.14(15) no
Ti5 O13 La2 1_565 1_565 85.65(13) no
Ti4 O13 La4 . 2 118.45(18) no
Ti5 O13 La4 1_565 2 85.82(12) no
La2 O13 La4 1_565 2 103.49(12) no
Ti3 O14 Ti6 . 1_565 153.9(2) no
Ti3 O14 La2 . 1_565 93.99(16) no
Ti6 O14 La2 1_565 1_565 84.88(13) no
Ti3 O14 La4 . 2 119.40(18) no
Ti6 O14 La4 1_565 2 85.94(12) no
La2 O14 La4 1_565 2 104.28(12) no
Ti3 O15 Ti4 . 1_655 167.3(2) no
Ti3 O15 La3 . 1_565 95.81(15) no
Ti4 O15 La3 1_655 1_565 95.57(15) no
Ti3 O15 La1 . 2_655 92.77(14) no
Ti4 O15 La1 1_655 2_655 92.28(14) no
La3 O15 La1 1_565 2_655 92.71(13) no
Ti3 O15 La3 . . 84.38(13) no
Ti4 O15 La3 1_655 . 84.58(14) no
La3 O15 La3 1_565 . 176.71(17) no
La1 O15 La3 2_655 . 84.00(11) no
Ti4 O16 Ti3 . . 151.4(2) no
Ti4 O16 La1 . 4_565 98.71(15) no
Ti3 O16 La1 . 4_565 98.96(14) no
Ti4 O16 La2 . . 98.73(14) no
Ti3 O16 La2 . . 98.10(15) no
La1 O16 La2 4_565 . 105.27(14) no
Ti2 O17 Ti1 1_665 1_565 163.5(2) no
Ti2 O17 La1 1_665 2_655 98.38(14) no
Ti1 O17 La1 1_565 2_655 98.05(14) no
Ti2 O17 La3 1_665 1_565 88.35(13) no
Ti1 O17 La3 1_565 1_565 88.09(13) no
La1 O17 La3 2_655 1_565 97.25(13) no
Ti2 O17 La2 1_665 3_665 90.22(13) no
Ti1 O17 La2 1_565 3_665 89.88(13) no
La1 O17 La2 2_655 3_665 94.93(12) no
La3 O17 La2 1_565 3_665 167.82(16) no

loop_
_geom_bond_atom_site_label_1
_geom_bond_atom_site_label_2
_geom_bond_site_symmetry_2
_geom_bond_distance
_geom_bond_publ_flag
La1 O1 2_645 2.435(4) no
La1 O2 2_545 2.450(4) no
La1 O17 2_645 2.479(4) no
La1 O16 4_566 2.480(4) no
La1 O1 4_566 2.743(4) no
La1 O2 4_566 2.756(4) no
La1 O4 4_566 2.791(4) no
La1 O3 4_566 2.801(4) no
La1 O15 2_645 2.889(4) no
La1 O17 2_635 3.050(4) no
La1 O4 2_545 3.081(4) no
La1 O3 2_645 3.088(4) no
La1 Ti1 2_655 3.3879(5) no
La1 Ti2 2 3.3915(5) no
La1 Ti1 2_645 3.3926(5) no
La2 O10 . 2.489(4) no
La2 O16 . 2.498(4) no
La2 O9 . 2.506(4) no
La2 O11 . 2.517(4) no
La2 O3 1_545 2.547(4) no
La2 O4 1_545 2.564(4) no
La2 O13 1_545 2.636(4) no
La2 O14 1_545 2.668(4) no
La2 O17 3_665 2.879(4) no
La2 O16 1_545 3.075(4) no
La2 O2 . 3.221(4) no
La2 O1 . 3.224(4) no
La2 Ti5 . 3.3117(10) no
La2 Ti6 . 3.3350(11) no
La2 Ti3 1_545 3.3378(10) no
La3 O10 . 2.391(3) no
La3 O9 1_655 2.399(4) no
La3 O15 1_545 2.546(4) no
La3 O12 . 2.580(4) no
La3 O3 1_545 2.705(4) no
La3 O4 1_645 2.723(4) no
La3 O17 1_545 2.766(4) no
La3 O2 1_655 2.773(4) no
La3 O1 . 2.781(4) no
La3 O15 . 2.985(4) no
La3 O13 1_645 3.218(4) no
La3 O14 1_545 3.246(4) no
La3 Ti1 . 3.3521(7) no
La3 Ti2 1_655 3.3557(6) no
La3 Ti4 1_645 3.3781(10) no
La4 O7 2_545 2.453(4) no
La4 O6 2_545 2.456(4) no
La4 O8 2_545 2.476(4) no
La4 O8 1_445 2.512(4) no
La4 O5 2_545 2.519(4) no
La4 O14 2_545 2.774(4) no
La4 O11 2_545 2.834(4) no
La4 O13 2_545 2.834(4) no
La4 O6 1_455 3.048(4) no
La4 O11 2 3.065(4) no
La4 Ti6 2 3.4479(10) no
La4 Ti5 2 3.4678(10) no
La4 Ti6 2_545 3.5206(10) no
La4 Ti5 2_545 3.5700(10) no
La4 Ti6 1_455 3.6204(11) no
La5 O6 2_645 2.384(4) no
La5 O7 2_545 2.438(4) no
La5 O8 2_645 2.442(3) no
La5 O5 2_545 2.445(4) no
La5 O7 1_545 2.471(4) no
La5 O12 2_655 2.532(4) no
La5 O5 . 2.552(4) no
La5 Ti5 . 3.3572(10) no
La5 Ti6 2_655 3.3737(10) no
La5 Ti5 2 3.3820(10) no
La5 O14 2_645 3.401(4) no
La5 O13 2_545 3.449(4) no
La5 O12 2_645 3.722(4) no
La5 Ti6 2_645 3.7696(10) no
La5 Ti5 2_545 3.8050(10) no
Ti1 O1 3_655 1.955(4) no
Ti1 O1 . 1.955(4) no
Ti1 O17 3_665 1.989(3) no
Ti1 O17 1_545 1.989(3) no
Ti1 O3 1_545 2.007(4) no
Ti1 O3 3_665 2.007(4) no
Ti1 La3 3_655 3.3521(7) no
Ti1 La1 2_645 3.3879(5) no
Ti1 La1 4_565 3.3879(5) no
Ti1 La1 2_655 3.3926(5) no
Ti1 La1 4 3.3926(5) no
Ti2 O2 . 1.955(4) no
Ti2 O2 3 1.955(4) no
Ti2 O17 1_445 1.982(3) no
Ti2 O17 3_665 1.982(3) no
Ti2 O4 1_545 2.001(4) no
Ti2 O4 3_565 2.001(4) no
Ti2 La3 1_455 3.3557(6) no
Ti2 La3 3_655 3.3557(6) no
Ti2 La1 4_565 3.3915(5) no
Ti2 La1 2_545 3.3915(5) no
Ti2 La1 4 3.3962(5) no
Ti2 La1 2 3.3962(5) no
Ti3 O14 . 1.829(4) no
Ti3 O10 . 1.927(4) no
Ti3 O15 . 1.984(4) no
Ti3 O3 . 2.011(4) no
Ti3 O16 . 2.021(4) no
Ti3 O1 . 2.162(4) no
Ti3 La2 1_565 3.3378(10) no
Ti3 La3 1_565 3.3825(10) no
Ti3 La1 4_565 3.4343(11) no
Ti3 La1 2_655 3.5832(10) no
Ti4 O13 . 1.827(4) no
Ti4 O9 . 1.932(4) no
Ti4 O15 1_455 1.987(4) no
Ti4 O4 . 1.997(4) no
Ti4 O16 . 2.016(4) no
Ti4 O2 . 2.147(4) no
Ti4 La2 1_565 3.3391(10) no
Ti4 La3 1_465 3.3781(10) no
Ti4 La1 4_565 3.4248(10) no
Ti4 La3 1_455 3.4256(10) no
Ti4 La1 2 3.5709(11) no
Ti5 O5 . 1.819(4) no
Ti5 O7 1_545 1.845(4) no
Ti5 O9 . 1.979(4) no
Ti5 O11 . 1.996(4) no
Ti5 O12 1_455 2.005(4) no
Ti5 O13 1_545 2.215(4) no
Ti5 La5 2_545 3.3820(10) no
Ti5 La3 1_455 3.4366(11) no
Ti5 La4 2_545 3.4678(10) no
Ti5 La4 2 3.5700(10) no
Ti6 O6 . 1.776(4) no
Ti6 O8 1_545 1.876(4) no
Ti6 O11 . 1.986(4) no
Ti6 O10 . 2.001(4) no
Ti6 O12 . 2.024(3) no
Ti6 O14 1_545 2.253(4) no
Ti6 La5 2_645 3.3737(10) no
Ti6 La4 2_545 3.4479(10) no
Ti6 La4 2 3.5206(10) no
Ti6 La4 1_655 3.6204(11) no
O1 La1 2_655 2.435(4) no
O1 La1 4_565 2.743(4) no
O2 La1 2 2.450(4) no
O2 La1 4_565 2.756(4) no
O2 La3 1_455 2.773(4) no
O3 Ti1 1_565 2.007(4) no
O3 La2 1_565 2.547(4) no
O3 La3 1_565 2.705(4) no
O3 La1 4_565 2.801(4) no
O3 La1 2_655 3.088(4) no
O4 Ti2 1_565 2.001(4) no
O4 La2 1_565 2.564(4) no
O4 La3 1_465 2.723(4) no
O4 La1 4_565 2.791(4) no
O4 La1 2 3.081(4) no
O5 La5 2 2.445(4) no
O5 La4 2 2.519(4) no
O5 La5 2_545 4.362(4) no
O6 La5 2_655 2.384(4) no
O6 La4 2 2.456(4) no
O6 La4 1_655 3.048(4) no
O6 La5 2_645 4.408(4) no
O7 Ti5 1_565 1.845(4) no
O7 La5 2 2.438(4) no
O7 La4 2 2.453(4) no
O7 La5 1_565 2.471(4) no
O8 Ti6 1_565 1.876(4) no
O8 La5 2_655 2.442(3) no
O8 La4 2 2.476(4) no
O8 La4 1_665 2.512(4) no
O9 La3 1_455 2.399(4) no
O9 La4 2 3.880(4) no
O9 La5 2 4.102(4) no
O10 La4 2 3.864(4) no
O10 La5 2_655 4.102(4) no
O11 La4 2 2.834(4) no
O11 La4 2_545 3.065(4) no
O11 La4 1_655 4.286(4) no
O12 Ti5 1_655 2.005(3) no
O12 La5 2_645 2.532(4) no
O12 La5 2_655 3.722(4) no
O12 La5 1_655 4.156(4) no
O12 La4 1_655 4.407(4) no
O13 Ti5 1_565 2.215(4) no
O13 La2 1_565 2.636(4) no
O13 La4 2 2.834(4) no
O13 La3 1_465 3.218(4) no
O13 La5 2 3.449(4) no
O14 Ti6 1_565 2.253(4) no
O14 La2 1_565 2.668(4) no
O14 La4 2 2.774(4) no
O14 La3 1_565 3.246(4) no
O14 La5 2_655 3.401(4) no
O15 Ti4 1_655 1.987(4) no
O15 La3 1_565 2.546(4) no
O15 La1 2_655 2.889(4) no
O15 La5 2_655 3.928(4) no
O16 La1 4_565 2.480(4) no
O16 La2 1_565 3.075(4) no
O16 La4 2 3.905(4) no
O17 Ti2 1_665 1.982(3) no
O17 Ti1 1_565 1.989(3) no
O17 La1 2_655 2.479(4) no
O17 La3 1_565 2.766(4) no
O17 La2 3_665 2.879(4) no
O17 La1 2_665 3.050(4) no
